data_4332773
loop_
_publ_author_name
'Hayoun, Rebecca'
'Zhong, Diane K.'
'Rheingold, Arnold L.'
'Doerrer, Linda H.'

_publ_section_title
;
 Gold(III) and Platinum(II) Polypyridyl Double Salts and a General
 Metathesis Route to Metallophilic Interactions
;
_journal_issue 16
_journal_name_full 'Inorganic Chemistry'
_journal_page_first 6120
_journal_page_last 6122
_journal_paper_doi 10.1021/ic060830z
_journal_volume 45
_journal_year 2006
_chemical_formula_sum 'C17 H11 Au Cl N5 Pt'
_chemical_formula_weight 712.81
_chemical_name_systematic
; 

 ? 

;
_space_group_IT_number 36
_symmetry_cell_setting orthorhombic
_symmetry_space_group_name_Hall 'C 2c -2'
_symmetry_space_group_name_H-M 'C m c 21'
_atom_sites_solution_hydrogens geom
_atom_sites_solution_primary direct
_atom_sites_solution_secondary difmap
_audit_creation_method SHELXL-97
_cell_angle_alpha 90.00
_cell_angle_beta 90.00
_cell_angle_gamma 90.00
_cell_formula_units_Z 4
_cell_length_a 6.4361(11)
_cell_length_b 13.337(2)
_cell_length_c 19.600(3)
_cell_measurement_reflns_used 6029
_cell_measurement_temperature 100(2)
_cell_measurement_theta_max 27.53
_cell_measurement_theta_min 3.05
_cell_volume 1682.4(5)
_computing_cell_refinement 'Bruker SMART'
_computing_data_collection 'Bruker SMART'
_computing_data_reduction 'Bruker SAINT'
_computing_molecular_graphics 'Bruker SHELXTL'
_computing_publication_material 'Bruker SHELXTL'
_computing_structure_refinement 'SHELXL-97 (Sheldrick, 1997)'
_computing_structure_solution 'SHELXS-97 (Sheldrick, 1990)'
_diffrn_ambient_temperature 100(2)
_diffrn_measured_fraction_theta_full 0.997
_diffrn_measured_fraction_theta_max 0.997
_diffrn_measurement_device_type 'CCD area detector'
_diffrn_measurement_method 'phi and omega scans'
_diffrn_radiation_monochromator graphite
_diffrn_radiation_source 'fine-focus sealed tube'
_diffrn_radiation_type MoK\a
_diffrn_radiation_wavelength 0.71073
_diffrn_reflns_av_R_equivalents 0.0371
_diffrn_reflns_av_sigmaI/netI 0.0382
_diffrn_reflns_limit_h_max 8
_diffrn_reflns_limit_h_min -8
_diffrn_reflns_limit_k_max 17
_diffrn_reflns_limit_k_min -17
_diffrn_reflns_limit_l_max 25
_diffrn_reflns_limit_l_min -25
_diffrn_reflns_number 6988
_diffrn_reflns_theta_full 27.53
_diffrn_reflns_theta_max 27.53
_diffrn_reflns_theta_min 2.08
_exptl_absorpt_coefficient_mu 17.184
_exptl_absorpt_correction_T_max 0.2783
_exptl_absorpt_correction_T_min 0.1304
_exptl_absorpt_correction_type none
_exptl_crystal_colour brown
_exptl_crystal_density_diffrn 2.814
_exptl_crystal_density_meas ?
_exptl_crystal_density_method 'not measured'
_exptl_crystal_description block
_exptl_crystal_F_000 1288
_exptl_crystal_size_max 0.20
_exptl_crystal_size_mid 0.20
_exptl_crystal_size_min 0.10
_refine_diff_density_max 2.140
_refine_diff_density_min -2.153
_refine_diff_density_rms 0.238
_refine_ls_abs_structure_details 'Flack H D (1983), Acta Cryst. A39, 876-881'
_refine_ls_abs_structure_Flack 0.030(16)
_refine_ls_extinction_method none
_refine_ls_goodness_of_fit_ref 1.105
_refine_ls_hydrogen_treatment mixed
_refine_ls_matrix_type full
_refine_ls_number_parameters 151
_refine_ls_number_reflns 2072
_refine_ls_number_restraints 1
_refine_ls_restrained_S_all 1.105
_refine_ls_R_factor_all 0.0278
_refine_ls_R_factor_gt 0.0272
_refine_ls_shift/su_max 0.033
_refine_ls_shift/su_mean 0.003
_refine_ls_structure_factor_coef Fsqd
_refine_ls_weighting_details 'calc w=1/[\s^2^(Fo^2^)+(0.0355P)^2^+0.0000P] where P=(Fo^2^+2Fc^2^)/3'
_refine_ls_weighting_scheme calc
_refine_ls_wR_factor_gt 0.0622
_refine_ls_wR_factor_ref 0.0625
_reflns_number_gt 2036
_reflns_number_total 2072
_reflns_threshold_expression >2sigma(I)
_cod_data_source_file ic060830zsup1.cif
_cod_data_source_block lhd28
_cod_depositor_comments
;
The following automatic conversions were performed:

'_symmetry_cell_setting' value 'Orthorhombic' changed to
'orthorhombic' according to
/home/saulius/struct/CIF-dictionaries/cif_core.dic dictionary named
'cif_core.dic' version 2.4.2 from 2011-04-26.

Automatic conversion script
Id: cif_fix_values 1891 2012-01-12 08:04:46Z andrius 

The following automatic conversions were performed:

'_exptl_crystal_density_meas' value 'not measured' was changed to '?'
- the value is perceived as not measured.

Automatic conversion script
Id: cif_fix_values 3008 2015-01-20 13:52:24Z robertas 
;
_cod_original_sg_symbol_H-M Cmc2(1)
_cod_database_code 4332773

loop_
_symmetry_equiv_pos_as_xyz
'x, y, z'
'-x, -y, z+1/2'
'x, -y, z+1/2'
'-x, y, z'
'x+1/2, y+1/2, z'
'-x+1/2, -y+1/2, z+1/2'
'x+1/2, -y+1/2, z+1/2'
'-x+1/2, y+1/2, z'

loop_
_atom_site_label
_atom_site_type_symbol
_atom_site_fract_x
_atom_site_fract_y
_atom_site_fract_z
_atom_site_U_iso_or_equiv
_atom_site_adp_type
_atom_site_occupancy
_atom_site_symmetry_multiplicity
_atom_site_calc_flag
_atom_site_refinement_flags
Au1 Au -0.5000 0.29594(3) 0.06491(2) 0.02164(11) Uani 1 2 d S
Pt1 Pt 0.0000 0.35479(3) 0.09017(2) 0.01827(10) Uani 1 2 d S
Cl1 Cl 0.0000 0.5073(3) 0.0357(2) 0.0415(7) Uani 1 2 d S
N1 N 0.0000 0.4029(7) 0.1878(5) 0.022(2) Uani 1 2 d S
N2 N 0.0000 0.2276(7) 0.1372(5) 0.0155(17) Uani 1 2 d S
N3 N 0.0000 0.2616(7) 0.0073(5) 0.023(2) Uani 1 2 d S
N4 N -0.5000 0.3294(11) -0.0348(6) 0.042(3) Uani 1 2 d S
N5 N -0.5000 0.2708(8) 0.1688(10) 0.047(4) Uani 1 2 d S
C1 C 0.0000 0.5008(9) 0.2086(7) 0.026(2) Uani 1 2 d S
H1A H 0.0000 0.5532 0.1758 0.031 Uiso 1 2 calc SR
C2 C 0.0000 0.5236(9) 0.2783(6) 0.031(3) Uani 1 2 d S
H2A H 0.0000 0.5915 0.2928 0.037 Uiso 1 2 calc SR
C3 C 0.0000 0.4473(10) 0.3261(6) 0.033(3) Uani 1 2 d S
H3A H 0.0000 0.4628 0.3734 0.040 Uiso 1 2 calc SR
C4 C 0.0000 0.3480(8) 0.3050(6) 0.026(2) Uani 1 2 d S
H4A H 0.0000 0.2946 0.3371 0.031 Uiso 1 2 calc SR
C5 C 0.0000 0.3296(9) 0.2354(6) 0.021(2) Uani 1 2 d S
C6 C 0.0000 0.2275(8) 0.2065(6) 0.020(2) Uani 1 2 d S
C7 C 0.0000 0.1346(9) 0.2402(7) 0.027(3) Uani 1 2 d S
H7A H 0.0000 0.1316 0.2886 0.032 Uiso 1 2 calc SR
C8 C 0.0000 0.0492(10) 0.2025(7) 0.030(3) Uani 1 2 d S
H8A H 0.0000 -0.0138 0.2251 0.035 Uiso 1 2 calc SR
C9 C 0.0000 0.0517(9) 0.1314(6) 0.024(2) Uani 1 2 d S
H9A H 0.0000 -0.0085 0.1056 0.029 Uiso 1 2 calc SR
C10 C 0.0000 0.1430(9) 0.0999(5) 0.022(2) Uani 1 2 d S
C11 C 0.0000 0.1642(8) 0.0261(6) 0.020(2) Uani 1 2 d S
C12 C 0.0000 0.0889(10) -0.0221(7) 0.030(3) Uani 1 2 d S
H12A H 0.0000 0.0204 -0.0088 0.036 Uiso 1 2 calc SR
C13 C 0.0000 0.1165(11) -0.0920(7) 0.033(3) Uani 1 2 d S
H13A H 0.0000 0.0662 -0.1263 0.039 Uiso 1 2 calc SR
C14 C 0.0000 0.2155(10) -0.1098(7) 0.035(3) Uani 1 2 d S
H14A H 0.0000 0.2349 -0.1564 0.042 Uiso 1 2 calc SR
C15 C 0.0000 0.2880(10) -0.0579(7) 0.030(3) Uani 1 2 d S
H15A H 0.0000 0.3571 -0.0697 0.036 Uiso 1 2 calc SR
C16 C -0.5000 0.3518(8) -0.0901(6) 0.028(3) Uani 1 2 d S
C17 C -0.5000 0.2581(9) 0.2212(6) 0.023(2) Uani 1 2 d S

loop_
_atom_site_aniso_label
_atom_site_aniso_U_11
_atom_site_aniso_U_22
_atom_site_aniso_U_33
_atom_site_aniso_U_23
_atom_site_aniso_U_13
_atom_site_aniso_U_12
Au1 0.0231(2) 0.0256(2) 0.01630(17) -0.00200(17) 0.000 0.000
Pt1 0.02130(19) 0.02146(18) 0.01206(16) 0.00115(16) 0.000 0.000
Cl1 0.0485(17) 0.0440(17) 0.0319(16) 0.0041(16) 0.000 0.000
N1 0.019(4) 0.031(5) 0.017(4) -0.004(4) 0.000 0.000
N2 0.014(4) 0.020(4) 0.013(4) 0.002(4) 0.000 0.000
N3 0.014(4) 0.035(5) 0.020(5) -0.009(4) 0.000 0.000
N4 0.045(7) 0.057(8) 0.023(6) -0.020(6) 0.000 0.000
N5 0.013(5) 0.025(5) 0.103(15) -0.007(7) 0.000 0.000
C1 0.029(5) 0.020(5) 0.029(6) -0.004(5) 0.000 0.000
C2 0.048(7) 0.030(6) 0.015(6) -0.006(5) 0.000 0.000
C3 0.039(6) 0.043(6) 0.018(5) -0.007(5) 0.000 0.000
C4 0.040(7) 0.026(6) 0.011(5) 0.005(4) 0.000 0.000
C5 0.023(5) 0.031(6) 0.010(5) 0.000(4) 0.000 0.000
C6 0.018(4) 0.026(5) 0.017(6) 0.002(4) 0.000 0.000
C7 0.026(6) 0.028(6) 0.027(6) 0.000(5) 0.000 0.000
C8 0.043(7) 0.023(5) 0.022(6) 0.002(5) 0.000 0.000
C9 0.024(5) 0.028(6) 0.021(6) -0.015(5) 0.000 0.000
C10 0.029(5) 0.024(5) 0.014(6) -0.013(4) 0.000 0.000
C11 0.023(5) 0.022(5) 0.013(5) -0.005(4) 0.000 0.000
C12 0.035(7) 0.037(7) 0.018(6) -0.008(6) 0.000 0.000
C13 0.033(6) 0.046(7) 0.019(6) -0.011(6) 0.000 0.000
C14 0.041(7) 0.050(8) 0.013(5) -0.008(5) 0.000 0.000
C15 0.031(7) 0.041(8) 0.019(6) -0.008(6) 0.000 0.000
C16 0.049(7) 0.023(6) 0.011(5) -0.003(4) 0.000 0.000
C17 0.031(6) 0.032(6) 0.008(5) 0.004(5) 0.000 0.000

loop_
_atom_type_symbol
_atom_type_description
_atom_type_scat_dispersion_real
_atom_type_scat_dispersion_imag
_atom_type_scat_source
C C 0.0033 0.0016 'International Tables Vol C Tables 4.2.6.8 and 6.1.1.4'
H H 0.0000 0.0000 'International Tables Vol C Tables 4.2.6.8 and 6.1.1.4'
N N 0.0061 0.0033 'International Tables Vol C Tables 4.2.6.8 and 6.1.1.4'
Cl Cl 0.1484 0.1585 'International Tables Vol C Tables 4.2.6.8 and 6.1.1.4'
Pt Pt -1.7033 8.3905 'International Tables Vol C Tables 4.2.6.8 and 6.1.1.4'
Au Au -2.0133 8.8022 'International Tables Vol C Tables 4.2.6.8 and 6.1.1.4'

loop_
_geom_angle_atom_site_label_1
_geom_angle_atom_site_label_2
_geom_angle_atom_site_label_3
_geom_angle
N4 Au1 N5 176.5(5)
N2 Pt1 N1 80.0(4)
N2 Pt1 N3 81.1(4)
N1 Pt1 N3 161.1(4)
N2 Pt1 Cl1 179.2(3)
N1 Pt1 Cl1 99.2(3)
N3 Pt1 Cl1 99.7(3)
C5 N1 C1 119.0(11)
C5 N1 Pt1 115.1(7)
C1 N1 Pt1 125.8(9)
C10 N2 C6 122.9(10)
C10 N2 Pt1 118.5(7)
C6 N2 Pt1 118.6(8)
C15 N3 C11 121.2(11)
C15 N3 Pt1 127.2(9)
C11 N3 Pt1 111.6(8)
C16 N4 Au1 177.5(13)
C17 N5 Au1 180.0(12)
N1 C1 C2 119.9(12)
C3 C2 C1 120.1(11)
C2 C3 C4 120.0(12)
C5 C4 C3 117.6(11)
N1 C5 C4 123.4(11)
N1 C5 C6 113.8(9)
C4 C5 C6 122.8(11)
N2 C6 C7 118.2(11)
N2 C6 C5 112.5(10)
C7 C6 C5 129.3(11)
C8 C7 C6 119.0(12)
C7 C8 C9 121.6(12)
C10 C9 C8 118.3(11)
N2 C10 C9 120.1(9)
N2 C10 C11 111.9(10)
C9 C10 C11 128.0(10)
N3 C11 C12 120.9(11)
N3 C11 C10 116.9(10)
C12 C11 C10 122.2(11)
C11 C12 C13 118.2(13)
C14 C13 C12 119.8(13)
C13 C14 C15 118.7(13)
N3 C15 C14 121.1(13)

loop_
_geom_bond_atom_site_label_1
_geom_bond_atom_site_label_2
_geom_bond_distance
Au1 N4 2.004(13)
Au1 N5 2.065(19)
Pt1 N2 1.930(9)
Pt1 N1 2.019(10)
Pt1 N3 2.045(10)
Pt1 Cl1 2.297(4)
N1 C5 1.351(16)
N1 C1 1.368(14)
N2 C10 1.345(14)
N2 C6 1.358(16)
N3 C15 1.325(17)
N3 C11 1.350(15)
N4 C16 1.125(19)
N5 C17 1.04(2)
C1 C2 1.399(18)
C2 C3 1.383(19)
C3 C4 1.388(17)
C4 C5 1.386(15)
C5 C6 1.475(17)
C6 C7 1.404(17)
C7 C8 1.36(2)
C8 C9 1.394(17)
C9 C10 1.366(17)
C10 C11 1.474(15)
C11 C12 1.378(17)
C12 C13 1.419(19)
C13 C14 1.37(2)
C14 C15 1.403(18)
